data_4129318
loop_
_publ_author_name
'Harada, Jun'
'Ohtani, Masaki'
'Takahashi, Yukihiro'
'Inabe, Tamotsu'

_publ_section_title
;
 Molecular motion, dielectric response, and phase transition of
 charge-transfer crystals: acquired dynamic and dielectric properties of
 polar molecules in crystals.
;
_journal_issue 13
_journal_name_full 'Journal of the American Chemical Society'
_journal_page_first 4477
_journal_page_last 4486
_journal_paper_doi 10.1021/jacs.5b00412
_journal_volume 137
_journal_year 2015
_chemical_formula_moiety 'Br4 C8 O3, 2(C10 H6)'
_chemical_formula_sum 'C28 H12 Br4 O3'
_chemical_formula_weight 716.02
_space_group_crystal_system triclinic
_space_group_IT_number 2
_space_group_name_Hall '-P 1'
_space_group_name_H-M_alt 'P -1'
_atom_sites_solution_hydrogens geom
_atom_sites_solution_primary direct
_audit_creation_date 2014-12-18
_audit_creation_method
;
Olex2 1.2
(compiled 2014.11.28 svn.r3106 for OlexSys, GUI svn.r4959)
;
_cell_angle_alpha 85.7400(11)
_cell_angle_beta 73.8330(11)
_cell_angle_gamma 68.8150(11)
_cell_formula_units_Z 2
_cell_length_a 9.9226(8)
_cell_length_b 9.9944(8)
_cell_length_c 12.4828(10)
_cell_measurement_reflns_used 9859
_cell_measurement_temperature 100
_cell_measurement_theta_max 27.465
_cell_measurement_theta_min 2.287
_cell_volume 1108.14(15)
_computing_cell_refinement 'SAINT v8.34A (Bruker, 2013)'
_computing_data_collection 'Bruker APEX2 2014.1-1 (Bruker, 2014)'
_computing_data_reduction 'SAINT v8.34A (Bruker, 2013)'
_computing_molecular_graphics 'Olex2 (Dolomanov et al., 2009)'
_computing_publication_material 'Olex2 (Dolomanov et al., 2009)'
_computing_structure_refinement 'ShelXL (Sheldrick, 2008)'
_computing_structure_solution 'ShelXT (Sheldrick, 2008)'
_diffrn_ambient_temperature 100
_diffrn_detector_area_resol_mean 8.3333
_diffrn_measured_fraction_theta_full 1.000
_diffrn_measured_fraction_theta_max 0.998
_diffrn_measurement_device_type 'Bruker APEX-II CCD'
_diffrn_measurement_method '\f and \w scans'
_diffrn_radiation_type MoK\a
_diffrn_radiation_wavelength 0.71073
_diffrn_reflns_av_R_equivalents 0.0253
_diffrn_reflns_av_unetI/netI 0.0210
_diffrn_reflns_Laue_measured_fraction_full 1.000
_diffrn_reflns_Laue_measured_fraction_max 0.998
_diffrn_reflns_limit_h_max 12
_diffrn_reflns_limit_h_min -12
_diffrn_reflns_limit_k_max 12
_diffrn_reflns_limit_k_min -12
_diffrn_reflns_limit_l_max 16
_diffrn_reflns_limit_l_min -16
_diffrn_reflns_number 21129
_diffrn_reflns_point_group_measured_fraction_full 1.000
_diffrn_reflns_point_group_measured_fraction_max 0.998
_diffrn_reflns_theta_full 25.242
_diffrn_reflns_theta_max 27.465
_diffrn_reflns_theta_min 1.699
_diffrn_source 'rotating-anode X-ray tube'
_diffrn_standards_number 0
_exptl_absorpt_coefficient_mu 7.296
_exptl_absorpt_correction_T_max 0.2104
_exptl_absorpt_correction_T_min 0.0720
_exptl_absorpt_correction_type multi-scan
_exptl_absorpt_process_details
'SADABS-2014/2 (Bruker,2014/2) was used for absorption correction. wR2(int) was 0.1030 before and 0.0367 after correction. The Ratio of minimum to maximum transmission is 0.3422. The \l/2 correction factor is Not present.'
_exptl_crystal_colour red
_exptl_crystal_colour_primary red
_exptl_crystal_density_diffrn 2.146
_exptl_crystal_description block
_exptl_crystal_F_000 688
_exptl_crystal_size_max 0.5
_exptl_crystal_size_mid 0.2
_exptl_crystal_size_min 0.18
_refine_diff_density_max 0.540
_refine_diff_density_min -0.810
_refine_diff_density_rms 0.129
_refine_ls_extinction_method none
_refine_ls_goodness_of_fit_ref 1.070
_refine_ls_hydrogen_treatment constr
_refine_ls_matrix_type full
_refine_ls_number_parameters 316
_refine_ls_number_reflns 5053
_refine_ls_number_restraints 0
_refine_ls_restrained_S_all 1.070
_refine_ls_R_factor_all 0.0198
_refine_ls_R_factor_gt 0.0187
_refine_ls_shift/su_max 0.001
_refine_ls_shift/su_mean 0.000
_refine_ls_structure_factor_coef Fsqd
_refine_ls_weighting_details 'w=1/[\s^2^(Fo^2^)+(0.0248P)^2^+0.6889P] where P=(Fo^2^+2Fc^2^)/3'
_refine_ls_weighting_scheme calc
_refine_ls_wR_factor_gt 0.0480
_refine_ls_wR_factor_ref 0.0484
_reflns_Friedel_coverage 0.000
_reflns_number_gt 4852
_reflns_number_total 5053
_reflns_threshold_expression 'I > 2\s(I)'
_cod_data_source_file ja5b00412_si_002.cif
_cod_data_source_block perylene_TBPA_100K
_cod_database_code 4129318
_shelxl_version_number 2014/6
_shelx_space_group_comment
;
The symmetry employed for this shelxl refinement is uniquely defined
by the following loop, which should always be used as a source of
symmetry information in preference to the above space-group names.
They are only intended as comments.
;
_shelx_estimated_absorpt_t_max 0.353
_shelx_estimated_absorpt_t_min 0.121
_olex2_refinement_description
;
1. Fixed Uiso
 At 1.2 times of:
  All C(H) groups
2.a Aromatic/amide H refined with riding coordinates:
 C9(H9), C10(H10), C11(H11), C12(H12), C13(H13), C14(H14), C19(H19), C20(H20),
 C21(H21), C22(H22), C23(H23), C24(H24)
;
_olex2_submission_special_instructions 'No special instructions were received'

loop_
_space_group_symop_operation_xyz
'x, y, z'
'-x, -y, -z'

loop_
_atom_site_label
_atom_site_type_symbol
_atom_site_fract_x
_atom_site_fract_y
_atom_site_fract_z
_atom_site_U_iso_or_equiv
_atom_site_adp_type
_atom_site_occupancy
_atom_site_site_symmetry_order
_atom_site_calc_flag
_atom_site_refinement_flags_posn
Br1 Br 0.09325(2) 0.26972(2) 0.04868(2) 0.01482(5) Uani 1 1 d .
Br2 Br 0.30209(2) 0.46874(2) 0.03259(2) 0.01609(5) Uani 1 1 d .
Br3 Br 0.44611(2) 0.47248(2) 0.23806(2) 0.01720(5) Uani 1 1 d .
Br4 Br 0.41659(2) 0.25201(2) 0.44543(2) 0.01736(5) Uani 1 1 d .
O1 O 0.23439(15) 0.03437(14) 0.50291(11) 0.0199(3) Uani 1 1 d .
O2 O 0.04110(14) 0.02604(14) 0.22191(11) 0.0191(3) Uani 1 1 d .
O3 O 0.12276(13) 0.00915(13) 0.37516(10) 0.0162(3) Uani 1 1 d .
C1 C 0.20541(19) 0.06951(18) 0.41644(14) 0.0146(3) Uani 1 1 d .
C2 C 0.10308(18) 0.06767(18) 0.27332(14) 0.0142(3) Uani 1 1 d .
C3 C 0.18854(18) 0.26565(17) 0.15930(14) 0.0114(3) Uani 1 1 d .
C4 C 0.27304(18) 0.35282(17) 0.15566(13) 0.0118(3) Uani 1 1 d .
C5 C 0.33860(18) 0.35130(17) 0.24202(14) 0.0121(3) Uani 1 1 d .
C6 C 0.32404(18) 0.26125(18) 0.33233(14) 0.0122(3) Uani 1 1 d .
C7 C 0.24128(18) 0.17516(17) 0.33392(14) 0.0118(3) Uani 1 1 d .
C8 C 0.17606(18) 0.17684(17) 0.24910(14) 0.0113(3) Uani 1 1 d .
C9 C 0.6944(2) 0.14428(19) 0.01116(15) 0.0174(3) Uani 1 1 d .
H9 H 0.7221 0.2020 -0.0486 0.021 Uiso 1 1 calc R
C10 C 0.7525(2) 0.1305(2) 0.10335(16) 0.0199(4) Uani 1 1 d .
H10 H 0.8197 0.1777 0.1047 0.024 Uiso 1 1 calc R
C11 C 0.7133(2) 0.0497(2) 0.19131(16) 0.0179(4) Uani 1 1 d .
H11 H 0.7522 0.0418 0.2539 0.022 Uiso 1 1 calc R
C12 C 0.5755(2) -0.10835(19) 0.27892(15) 0.0171(4) Uani 1 1 d .
H12 H 0.6129 -0.1153 0.3422 0.020 Uiso 1 1 calc R
C13 C 0.4845(2) -0.18128(19) 0.27491(15) 0.0181(4) Uani 1 1 d .
H13 H 0.4590 -0.2392 0.3353 0.022 Uiso 1 1 calc R
C14 C 0.42797(19) -0.17124(18) 0.18195(15) 0.0158(3) Uani 1 1 d .
H14 H 0.3652 -0.2234 0.1805 0.019 Uiso 1 1 calc R
C15 C 0.59767(18) 0.07600(17) 0.00494(14) 0.0124(3) Uani 1 1 d .
C16 C 0.55734(17) -0.01067(17) 0.09489(14) 0.0118(3) Uani 1 1 d .
C17 C 0.46137(18) -0.08742(17) 0.09236(14) 0.0124(3) Uani 1 1 d .
C18 C 0.61466(19) -0.02239(18) 0.18916(15) 0.0146(3) Uani 1 1 d .
C19 C 0.1505(2) 0.68946(19) 0.51057(15) 0.0179(4) Uani 1 1 d .
H19 H 0.1617 0.7549 0.4525 0.021 Uiso 1 1 calc R
C20 C 0.2094(2) 0.6879(2) 0.60068(16) 0.0214(4) Uani 1 1 d .
H20 H 0.2586 0.7529 0.6035 0.026 Uiso 1 1 calc R
C21 C 0.1966(2) 0.5938(2) 0.68445(16) 0.0206(4) Uani 1 1 d .
H21 H 0.2375 0.5930 0.7449 0.025 Uiso 1 1 calc R
C22 C 0.1096(2) 0.3988(2) 0.76824(15) 0.0193(4) Uani 1 1 d .
H22 H 0.1502 0.3976 0.8289 0.023 Uiso 1 1 calc R
C23 C 0.0389(2) 0.3056(2) 0.76461(15) 0.0206(4) Uani 1 1 d .
H23 H 0.0307 0.2397 0.8228 0.025 Uiso 1 1 calc R
C24 C -0.0219(2) 0.30629(19) 0.67532(15) 0.0171(3) Uani 1 1 d .
H24 H -0.0702 0.2401 0.6740 0.020 Uiso 1 1 calc R
C25 C 0.07613(18) 0.59760(18) 0.50411(14) 0.0124(3) Uani 1 1 d .
C26 C 0.06130(17) 0.49878(17) 0.59147(13) 0.0117(3) Uani 1 1 d .
C27 C -0.01302(18) 0.40088(17) 0.58955(14) 0.0125(3) Uani 1 1 d .
C28 C 0.12268(19) 0.49740(19) 0.68174(14) 0.0151(3) Uani 1 1 d .

loop_
_atom_site_aniso_label
_atom_site_aniso_U_11
_atom_site_aniso_U_22
_atom_site_aniso_U_33
_atom_site_aniso_U_23
_atom_site_aniso_U_13
_atom_site_aniso_U_12
Br1 0.01605(8) 0.01806(9) 0.01310(8) 0.00306(6) -0.00734(6) -0.00719(7)
Br2 0.01960(9) 0.01387(9) 0.01505(9) 0.00755(6) -0.00352(7) -0.00849(7)
Br3 0.01694(9) 0.01554(9) 0.02385(9) 0.00202(7) -0.00533(7) -0.01169(7)
Br4 0.01639(9) 0.02440(10) 0.01468(9) 0.00197(7) -0.00806(7) -0.00858(7)
O1 0.0234(6) 0.0210(7) 0.0151(6) 0.0079(5) -0.0066(5) -0.0080(5)
O2 0.0195(6) 0.0188(6) 0.0256(7) 0.0038(5) -0.0095(5) -0.0124(5)
O3 0.0181(6) 0.0150(6) 0.0180(6) 0.0071(5) -0.0052(5) -0.0097(5)
C1 0.0134(7) 0.0129(8) 0.0158(8) 0.0030(6) -0.0017(6) -0.0047(6)
C2 0.0131(7) 0.0119(8) 0.0175(8) 0.0045(6) -0.0036(6) -0.0055(6)
C3 0.0113(7) 0.0108(7) 0.0127(7) 0.0017(6) -0.0049(6) -0.0035(6)
C4 0.0117(7) 0.0090(7) 0.0127(7) 0.0038(6) -0.0019(6) -0.0031(6)
C5 0.0103(7) 0.0091(7) 0.0176(8) 0.0009(6) -0.0023(6) -0.0054(6)
C6 0.0115(7) 0.0125(7) 0.0123(7) 0.0007(6) -0.0045(6) -0.0032(6)
C7 0.0107(7) 0.0107(7) 0.0126(7) 0.0027(6) -0.0023(6) -0.0032(6)
C8 0.0102(7) 0.0099(7) 0.0137(7) 0.0021(6) -0.0024(6) -0.0043(6)
C9 0.0183(8) 0.0149(8) 0.0211(9) 0.0018(7) -0.0050(7) -0.0090(7)
C10 0.0172(8) 0.0205(9) 0.0267(9) -0.0023(7) -0.0069(7) -0.0107(7)
C11 0.0155(8) 0.0193(9) 0.0206(9) -0.0028(7) -0.0086(7) -0.0047(7)
C12 0.0177(8) 0.0154(8) 0.0152(8) 0.0009(7) -0.0066(7) -0.0011(7)
C13 0.0193(8) 0.0137(8) 0.0166(8) 0.0049(7) -0.0038(7) -0.0019(7)
C14 0.0166(8) 0.0108(8) 0.0199(8) 0.0026(6) -0.0046(7) -0.0054(6)
C15 0.0117(7) 0.0099(7) 0.0151(8) -0.0005(6) -0.0035(6) -0.0031(6)
C16 0.0098(7) 0.0089(7) 0.0153(8) -0.0005(6) -0.0033(6) -0.0017(6)
C17 0.0112(7) 0.0086(7) 0.0162(8) 0.0005(6) -0.0036(6) -0.0024(6)
C18 0.0128(7) 0.0124(8) 0.0164(8) -0.0007(6) -0.0047(6) -0.0013(6)
C19 0.0169(8) 0.0166(8) 0.0213(9) 0.0000(7) -0.0014(7) -0.0099(7)
C20 0.0152(8) 0.0270(10) 0.0254(9) -0.0061(8) -0.0022(7) -0.0125(7)
C21 0.0131(8) 0.0284(10) 0.0208(9) -0.0065(8) -0.0059(7) -0.0056(7)
C22 0.0176(8) 0.0215(9) 0.0128(8) 0.0009(7) -0.0066(7) 0.0016(7)
C23 0.0238(9) 0.0162(8) 0.0140(8) 0.0048(7) -0.0042(7) 0.0005(7)
C24 0.0200(8) 0.0122(8) 0.0167(8) 0.0023(6) -0.0026(7) -0.0051(6)
C25 0.0104(7) 0.0123(8) 0.0138(8) -0.0001(6) -0.0022(6) -0.0040(6)
C26 0.0085(7) 0.0117(7) 0.0130(7) 0.0004(6) -0.0025(6) -0.0018(6)
C27 0.0113(7) 0.0105(7) 0.0143(8) 0.0010(6) -0.0023(6) -0.0032(6)
C28 0.0102(7) 0.0176(8) 0.0153(8) -0.0013(7) -0.0041(6) -0.0014(6)

loop_
_atom_type_symbol
_atom_type_description
_atom_type_scat_dispersion_real
_atom_type_scat_dispersion_imag
_atom_type_scat_source
C C 0.0033 0.0016 'International Tables Vol C Tables 4.2.6.8 and 6.1.1.4'
H H 0.0000 0.0000 'International Tables Vol C Tables 4.2.6.8 and 6.1.1.4'
O O 0.0106 0.0060 'International Tables Vol C Tables 4.2.6.8 and 6.1.1.4'
Br Br -0.2901 2.4595 'International Tables Vol C Tables 4.2.6.8 and 6.1.1.4'

loop_
_geom_angle_atom_site_label_1
_geom_angle_atom_site_label_2
_geom_angle_atom_site_label_3
_geom_angle
_geom_angle_site_symmetry_3
C1 O3 C2 110.64(13) .
O1 C1 O3 121.32(16) .
O1 C1 C7 131.87(17) .
O3 C1 C7 106.81(14) .
O2 C2 O3 121.18(16) .
O2 C2 C8 131.90(17) .
O3 C2 C8 106.88(14) .
C4 C3 Br1 121.78(13) .
C8 C3 Br1 120.66(13) .
C8 C3 C4 117.56(15) .
C3 C4 Br2 119.57(13) .
C3 C4 C5 120.47(15) .
C5 C4 Br2 119.94(12) .
C4 C5 Br3 119.93(12) .
C6 C5 Br3 119.00(13) .
C6 C5 C4 121.07(15) .
C5 C6 Br4 121.86(13) .
C7 C6 Br4 120.55(13) .
C7 C6 C5 117.57(15) .
C6 C7 C1 130.68(16) .
C8 C7 C1 107.84(15) .
C8 C7 C6 121.47(15) .
C3 C8 C2 130.36(16) .
C7 C8 C2 107.75(15) .
C7 C8 C3 121.84(15) .
C10 C9 H9 119.1 .
C15 C9 H9 119.1 .
C15 C9 C10 121.73(17) .
C9 C10 H10 119.7 .
C11 C10 C9 120.56(17) .
C11 C10 H10 119.7 .
C10 C11 H11 120.0 .
C10 C11 C18 119.97(17) .
C18 C11 H11 120.0 .
C13 C12 H12 119.9 .
C13 C12 C18 120.21(17) .
C18 C12 H12 119.9 .
C12 C13 H13 119.8 .
C12 C13 C14 120.38(17) .
C14 C13 H13 119.8 .
C13 C14 H14 119.1 .
C17 C14 C13 121.78(17) .
C17 C14 H14 119.1 .
C9 C15 C16 118.62(16) .
C9 C15 C17 122.13(16) 2_655
C16 C15 C17 119.23(15) 2_655
C15 C16 C17 121.48(15) .
C18 C16 C15 119.41(15) .
C18 C16 C17 119.10(15) .
C14 C17 C15 122.10(16) 2_655
C14 C17 C16 118.61(16) .
C16 C17 C15 119.29(15) 2_655
C11 C18 C16 119.69(16) .
C12 C18 C11 120.39(17) .
C12 C18 C16 119.91(16) .
C20 C19 H19 119.2 .
C25 C19 H19 119.2 .
C25 C19 C20 121.57(17) .
C19 C20 H20 119.8 .
C21 C20 C19 120.43(17) .
C21 C20 H20 119.8 .
C20 C21 H21 119.8 .
C20 C21 C28 120.33(17) .
C28 C21 H21 119.8 .
C23 C22 H22 119.9 .
C23 C22 C28 120.26(17) .
C28 C22 H22 119.9 .
C22 C23 H23 119.8 .
C22 C23 C24 120.45(17) .
C24 C23 H23 119.8 .
C23 C24 H24 119.2 .
C27 C24 C23 121.51(17) .
C27 C24 H24 119.2 .
C19 C25 C26 118.63(16) .
C19 C25 C27 121.98(16) 2_566
C26 C25 C27 119.40(15) 2_566
C27 C26 C25 121.44(15) .
C28 C26 C25 119.25(16) .
C28 C26 C27 119.31(15) .
C24 C27 C25 121.92(16) 2_566
C24 C27 C26 118.91(16) .
C26 C27 C25 119.17(15) 2_566
C21 C28 C22 120.65(17) .
C21 C28 C26 119.79(17) .
C22 C28 C26 119.57(17) .

loop_
_geom_bond_atom_site_label_1
_geom_bond_atom_site_label_2
_geom_bond_distance
_geom_bond_site_symmetry_2
Br1 C3 1.8690(17) .
Br2 C4 1.8751(16) .
Br3 C5 1.8715(16) .
Br4 C6 1.8672(17) .
O1 C1 1.189(2) .
O2 C2 1.186(2) .
O3 C1 1.393(2) .
O3 C2 1.393(2) .
C1 C7 1.486(2) .
C2 C8 1.485(2) .
C3 C4 1.402(2) .
C3 C8 1.383(2) .
C4 C5 1.402(2) .
C5 C6 1.398(2) .
C6 C7 1.384(2) .
C7 C8 1.382(2) .
C9 H9 0.9500 .
C9 C10 1.401(3) .
C9 C15 1.384(2) .
C10 H10 0.9500 .
C10 C11 1.366(3) .
C11 H11 0.9500 .
C11 C18 1.416(3) .
C12 H12 0.9500 .
C12 C13 1.363(3) .
C12 C18 1.414(3) .
C13 H13 0.9500 .
C13 C14 1.405(3) .
C14 H14 0.9500 .
C14 C17 1.385(2) .
C15 C16 1.424(2) .
C15 C17 1.469(2) 2_655
C16 C17 1.430(2) .
C16 C18 1.423(2) .
C17 C15 1.469(2) 2_655
C19 H19 0.9500 .
C19 C20 1.401(3) .
C19 C25 1.388(2) .
C20 H20 0.9500 .
C20 C21 1.364(3) .
C21 H21 0.9500 .
C21 C28 1.412(3) .
C22 H22 0.9500 .
C22 C23 1.362(3) .
C22 C28 1.418(3) .
C23 H23 0.9500 .
C23 C24 1.406(3) .
C24 H24 0.9500 .
C24 C27 1.380(2) .
C25 C26 1.429(2) .
C25 C27 1.469(2) 2_566
C26 C27 1.427(2) .
C26 C28 1.419(2) .
C27 C25 1.469(2) 2_566

loop_
_geom_torsion_atom_site_label_1
_geom_torsion_atom_site_label_2
_geom_torsion_atom_site_label_3
_geom_torsion_atom_site_label_4
_geom_torsion
_geom_torsion_site_symmetry_1
_geom_torsion_site_symmetry_4
Br1 C3 C4 Br2 -3.86(19) . .
Br1 C3 C4 C5 177.61(12) . .
Br1 C3 C8 C2 4.8(2) . .
Br1 C3 C8 C7 -177.85(12) . .
Br2 C4 C5 Br3 3.35(18) . .
Br2 C4 C5 C6 -177.22(12) . .
Br3 C5 C6 Br4 -3.03(19) . .
Br3 C5 C6 C7 178.69(12) . .
Br4 C6 C7 C1 1.6(2) . .
Br4 C6 C7 C8 -177.81(12) . .
O1 C1 C7 C6 2.3(3) . .
O1 C1 C7 C8 -178.19(18) . .
O2 C2 C8 C3 2.2(3) . .
O2 C2 C8 C7 -175.42(18) . .
O3 C1 C7 C6 -177.89(16) . .
O3 C1 C7 C8 1.62(17) . .
O3 C2 C8 C3 -179.85(16) . .
O3 C2 C8 C7 2.47(17) . .
C1 O3 C2 O2 176.71(15) . .
C1 O3 C2 C8 -1.46(17) . .
C1 C7 C8 C2 -2.47(18) . .
C1 C7 C8 C3 179.62(14) . .
C2 O3 C1 O1 179.81(16) . .
C2 O3 C1 C7 -0.02(17) . .
C3 C4 C5 Br3 -178.12(12) . .
C3 C4 C5 C6 1.3(2) . .
C4 C3 C8 C2 -176.07(16) . .
C4 C3 C8 C7 1.3(2) . .
C4 C5 C6 Br4 177.54(12) . .
C4 C5 C6 C7 -0.7(2) . .
C5 C6 C7 C1 179.94(16) . .
C5 C6 C7 C8 0.5(2) . .
C6 C7 C8 C2 177.09(14) . .
C6 C7 C8 C3 -0.8(2) . .
C8 C3 C4 Br2 176.98(12) . .
C8 C3 C4 C5 -1.5(2) . .
C9 C10 C11 C18 0.8(3) . .
C9 C15 C16 C17 -178.19(15) . .
C9 C15 C16 C18 1.3(2) . .
C10 C9 C15 C16 -0.2(2) . .
C10 C9 C15 C17 -178.71(15) . 2_655
C10 C11 C18 C12 178.87(16) . .
C10 C11 C18 C16 0.3(3) . .
C12 C13 C14 C17 -0.4(3) . .
C13 C12 C18 C11 -177.86(16) . .
C13 C12 C18 C16 0.7(2) . .
C13 C14 C17 C15 -179.79(15) . 2_655
C13 C14 C17 C16 0.7(2) . .
C15 C9 C10 C11 -0.8(3) . .
C15 C16 C17 C14 179.21(15) . .
C15 C16 C17 C15 -0.3(2) . 2_655
C15 C16 C18 C11 -1.3(2) . .
C15 C16 C18 C12 -179.90(15) . .
C17 C15 C16 C17 0.3(2) 2_655 .
C17 C15 C16 C18 179.80(14) 2_655 .
C17 C16 C18 C11 178.16(15) . .
C17 C16 C18 C12 -0.4(2) . .
C18 C12 C13 C14 -0.3(3) . .
C18 C16 C17 C14 -0.2(2) . .
C18 C16 C17 C15 -179.80(14) . 2_655
C19 C20 C21 C28 -0.5(3) . .
C19 C25 C26 C27 -179.61(15) . .
C19 C25 C26 C28 0.0(2) . .
C20 C19 C25 C26 -0.6(2) . .
C20 C19 C25 C27 179.54(16) . 2_566
C20 C21 C28 C22 179.70(16) . .
C20 C21 C28 C26 -0.1(3) . .
C22 C23 C24 C27 -0.4(3) . .
C23 C22 C28 C21 -179.59(16) . .
C23 C22 C28 C26 0.2(2) . .
C23 C24 C27 C25 179.96(15) . 2_566
C23 C24 C27 C26 0.7(2) . .
C25 C19 C20 C21 0.8(3) . .
C25 C26 C27 C24 178.98(15) . .
C25 C26 C27 C25 -0.3(2) . 2_566
C25 C26 C28 C21 0.4(2) . .
C25 C26 C28 C22 -179.45(15) . .
C27 C25 C26 C27 0.3(2) 2_566 .
C27 C25 C26 C28 179.87(14) 2_566 .
C27 C26 C28 C21 179.96(15) . .
C27 C26 C28 C22 0.2(2) . .
C28 C22 C23 C24 -0.1(3) . .
C28 C26 C27 C24 -0.6(2) . .
C28 C26 C27 C25 -179.87(14) . 2_566
